data_4328466
loop_
_publ_author_name
'Yan-Ping He'
'Yan-Xi Tan'
'Fei Wang'
'Jian Zhang'

_publ_contact_author_address
;
State Key Laboratory of Structural Chemistry, 
Fujian Institute of Research on the Structure of Matter, CAS
Fuzhou, Fujian, China 350002
;
_publ_contact_author_email zhj@fjirsm.ac.cn
_publ_contact_author_name 'Jian Zhang'
_publ_contact_author_phone
;
;
_publ_section_title
;
 Microporous Zinc Tris[(4-carboxyl)phenylduryl]amine Framework with an
 Unusual Topological Net for Gas Storage and Separation
;
_journal_name_full 'Inorganic Chemistry'
_journal_page_first 1995
_journal_page_last 1997
_journal_paper_doi 10.1021/ic202713e
_journal_volume 51
_journal_year 2012
_chemical_formula_sum 'C45 H38 N3 O9 Zn2'
_chemical_formula_weight 895.52
_chemical_name_systematic
; 
 ? 
;
_space_group_IT_number 54
_symmetry_cell_setting orthorhombic
_symmetry_space_group_name_Hall '-P 2a 2ac'
_symmetry_space_group_name_H-M 'P c c a'
_atom_sites_solution_hydrogens geom
_atom_sites_solution_primary direct
_atom_sites_solution_secondary difmap
_audit_creation_method SHELXL-97
_cell_angle_alpha 90.00
_cell_angle_beta 90.00
_cell_angle_gamma 90.00
_cell_formula_units_Z 4
_cell_length_a 11.9887(4)
_cell_length_b 18.6365(4)
_cell_length_c 17.9807(6)
_cell_measurement_reflns_used 827
_cell_measurement_temperature 293(2)
_cell_measurement_theta_max 25.03
_cell_measurement_theta_min 3.18
_cell_volume 4017.4(2)
_computing_structure_refinement 'SHELXL-97 (Sheldrick, 1997)'
_computing_structure_solution 'SHELXS-97 (Sheldrick, 1990)'
_diffrn_ambient_temperature 293(2)
_diffrn_detector_area_resol_mean none
_diffrn_measured_fraction_theta_full 0.984
_diffrn_measured_fraction_theta_max 0.984
_diffrn_measurement_device_type 'Bruker P4'
_diffrn_measurement_method '\w scans'
_diffrn_radiation_monochromator graphite
_diffrn_radiation_source 'fine-focus sealed tube'
_diffrn_radiation_type MoK\a
_diffrn_radiation_wavelength 0.71073
_diffrn_reflns_av_R_equivalents 0.0274
_diffrn_reflns_av_sigmaI/netI 0.0354
_diffrn_reflns_limit_h_max 14
_diffrn_reflns_limit_h_min -9
_diffrn_reflns_limit_k_max 14
_diffrn_reflns_limit_k_min -22
_diffrn_reflns_limit_l_max 21
_diffrn_reflns_limit_l_min -13
_diffrn_reflns_number 8182
_diffrn_reflns_theta_full 25.00
_diffrn_reflns_theta_max 25.00
_diffrn_reflns_theta_min 2.27
_diffrn_standards_decay_% none
_diffrn_standards_interval_count none
_diffrn_standards_interval_time none
_diffrn_standards_number none
_exptl_absorpt_coefficient_mu 1.256
_exptl_absorpt_correction_type none
_exptl_absorpt_process_details none
_exptl_crystal_colour yellow
_exptl_crystal_density_diffrn 1.481
_exptl_crystal_description rodlike
_exptl_crystal_F_000 1844
_exptl_crystal_size_max 0.26
_exptl_crystal_size_mid 0.14
_exptl_crystal_size_min 0.11
_refine_diff_density_max 0.706
_refine_diff_density_min -0.635
_refine_diff_density_rms 0.235
_refine_ls_extinction_method none
_refine_ls_goodness_of_fit_ref 1.164
_refine_ls_hydrogen_treatment none
_refine_ls_matrix_type full
_refine_ls_number_parameters 245
_refine_ls_number_reflns 3513
_refine_ls_number_restraints 2
_refine_ls_restrained_S_all 1.185
_refine_ls_R_factor_all 0.0628
_refine_ls_R_factor_gt 0.0461
_refine_ls_shift/su_max 0.029
_refine_ls_shift/su_mean 0.001
_refine_ls_structure_factor_coef Fsqd
_refine_ls_weighting_details 'calc w=1/[\s^2^(Fo^2^)+(0.0882P)^2^+3.7489P] where P=(Fo^2^+2Fc^2^)/3'
_refine_ls_weighting_scheme calc
_refine_ls_wR_factor_gt 0.1430
_refine_ls_wR_factor_ref 0.1612
_reflns_number_gt 2691
_reflns_number_total 3513
_reflns_threshold_expression >2sigma(I)
_cod_data_source_file ic202713e_si_002.cif
_cod_data_source_block 1
_cod_database_code 4328466

loop_
_symmetry_equiv_pos_as_xyz
'x, y, z'
'-x+1/2, -y, z'
'-x, y, -z+1/2'
'x+1/2, -y, -z+1/2'
'-x, -y, -z'
'x-1/2, y, -z'
'x, -y, z-1/2'
'-x-1/2, y, z-1/2'

loop_
_atom_site_label
_atom_site_type_symbol
_atom_site_fract_x
_atom_site_fract_y
_atom_site_fract_z
_atom_site_U_iso_or_equiv
_atom_site_adp_type
_atom_site_occupancy
_atom_site_symmetry_multiplicity
_atom_site_calc_flag
_atom_site_refinement_flags
Zn1 Zn 0.38961(4) 0.00896(3) 0.19757(3) 0.0237(2) Uani 1 1 d .
O4 O 0.2500 0.0000 0.1469(2) 0.0308(10) Uani 1 2 d S
C2 C 0.5985(4) -0.0524(2) 0.1507(2) 0.0300(10) Uani 1 1 d .
O3 O 0.5052(3) -0.02662(17) 0.13231(17) 0.0397(8) Uani 1 1 d .
C4 C 0.6627(4) -0.0901(2) 0.0924(2) 0.0303(10) Uani 1 1 d .
O2 O 0.9224(3) -0.88948(15) -0.21625(18) 0.0369(8) Uani 1 1 d .
C8 C 0.8839(4) -0.2215(3) -0.2073(3) 0.0417(13) Uani 1 1 d .
H8A H 0.8745 -0.2073 -0.2565 0.050 Uiso 1 1 calc R
O1 O 0.6403(3) -0.04902(18) 0.21451(17) 0.0390(8) Uani 1 1 d .
C10 C 0.9481(5) -0.2804(2) -0.1914(2) 0.0402(12) Uani 1 1 d .
C11 C 0.6196(4) -0.0971(3) 0.0216(3) 0.0403(12) Uani 1 1 d .
H11A H 0.5505 -0.0775 0.0101 0.048 Uiso 1 1 calc R
C12 C 0.9309(5) -0.7401(3) -0.2022(3) 0.0527(15) Uani 1 1 d .
H12A H 0.8836 -0.7646 -0.1701 0.063 Uiso 1 1 calc R
N1 N 1.0000 -0.3196(3) -0.2500 0.0476(16) Uani 1 2 d S
C14 C 1.0000 -0.3959(3) -0.2500 0.0398(17) Uani 1 2 d S
C15 C 0.6797(4) -0.1337(3) -0.0322(3) 0.0438(12) Uani 1 1 d .
H15A H 0.6494 -0.1386 -0.0795 0.053 Uiso 1 1 calc R
C16 C 1.0000 -0.6268(3) -0.2500 0.0416(17) Uani 1 2 d S
C17 C 1.0000 -0.8588(3) -0.2500 0.0241(13) Uani 1 2 d S
C18 C 1.0000 -0.5471(3) -0.2500 0.0431(17) Uani 1 2 d S
C19 C 0.7836(4) -0.1632(2) -0.0177(3) 0.0394(11) Uani 1 1 d .
C20 C 0.8450(4) -0.2023(2) -0.0767(3) 0.0404(12) Uani 1 1 d .
C21 C 0.9320(5) -0.6659(3) -0.2021(3) 0.0570(16) Uani 1 1 d .
H21A H 0.8860 -0.6414 -0.1691 0.068 Uiso 1 1 calc R
C22 C 0.9145(5) -0.4340(3) -0.2177(3) 0.0543(16) Uani 1 1 d .
H22A H 0.8550 -0.4097 -0.1961 0.065 Uiso 1 1 calc R
C23 C 0.8265(5) -0.1549(3) 0.0535(3) 0.0523(14) Uani 1 1 d .
H23A H 0.8965 -0.1734 0.0649 0.063 Uiso 1 1 calc R
C24 C 1.0000 -0.7782(3) -0.2500 0.0311(14) Uani 1 2 d S
C25 C 0.7662(4) -0.1195(3) 0.1076(3) 0.0442(13) Uani 1 1 d .
H25A H 0.7958 -0.1153 0.1552 0.053 Uiso 1 1 calc R
C26 C 0.8330(4) -0.1830(2) -0.1511(3) 0.0402(12) Uani 1 1 d .
H26A H 0.7896 -0.1433 -0.1632 0.048 Uiso 1 1 calc R
C27 C 0.9166(5) -0.5079(3) -0.2173(4) 0.0542(16) Uani 1 1 d .
H27A H 0.8589 -0.5323 -0.1937 0.065 Uiso 1 1 calc R
C28 C 0.9640(5) -0.2998(3) -0.1178(3) 0.0572(16) Uani 1 1 d .
H28A H 1.0086 -0.3391 -0.1063 0.069 Uiso 1 1 calc R
C29 C 0.9133(5) -0.2606(3) -0.0607(3) 0.0567(16) Uani 1 1 d .
H29A H 0.9255 -0.2737 -0.0114 0.068 Uiso 1 1 calc R
N2 N 0.7898(12) -0.3933(8) 0.0518(7) 0.191(5) Uiso 1 1 d D
O5 O 0.7199(14) -0.4133(11) -0.0600(9) 0.323(9) Uiso 1 1 d D
C32 C 0.6963(17) -0.3692(10) -0.0098(11) 0.231(7) Uiso 1 1 d D
H32A H 0.6421 -0.3335 -0.0081 0.277 Uiso 1 1 calc R
C31 C 0.8861(15) -0.4462(15) 0.0486(12) 0.284(11) Uiso 1 1 d .
H31A H 0.8850 -0.4709 0.0018 0.426 Uiso 1 1 calc R
H31B H 0.8788 -0.4804 0.0883 0.426 Uiso 1 1 calc R
H31C H 0.9553 -0.4208 0.0538 0.426 Uiso 1 1 calc R
C30 C 0.7678(14) -0.3417(10) 0.1132(11) 0.232(8) Uiso 1 1 d .
H30A H 0.8205 -0.3494 0.1526 0.349 Uiso 1 1 calc R
H30B H 0.6935 -0.3489 0.1318 0.349 Uiso 1 1 calc R
H30C H 0.7750 -0.2936 0.0949 0.349 Uiso 1 1 calc R

loop_
_atom_site_aniso_label
_atom_site_aniso_U_11
_atom_site_aniso_U_22
_atom_site_aniso_U_33
_atom_site_aniso_U_23
_atom_site_aniso_U_13
_atom_site_aniso_U_12
Zn1 0.0232(3) 0.0237(3) 0.0241(3) 0.00032(18) 0.00163(19) -0.00039(19)
O4 0.028(2) 0.034(2) 0.031(2) 0.000 0.000 -0.0034(18)
C2 0.037(3) 0.026(2) 0.028(2) -0.0024(18) 0.008(2) -0.001(2)
O3 0.0345(19) 0.0514(19) 0.0333(18) -0.0066(15) 0.0081(14) 0.0114(17)
C4 0.031(2) 0.035(2) 0.025(2) -0.0084(19) 0.0045(19) -0.002(2)
O2 0.0397(19) 0.0207(15) 0.050(2) 0.0008(14) 0.0095(16) -0.0013(14)
C8 0.059(4) 0.034(3) 0.032(3) 0.001(2) 0.012(2) 0.005(2)
O1 0.044(2) 0.0458(19) 0.0273(17) -0.0122(14) 0.0009(14) 0.0117(16)
C10 0.058(3) 0.027(2) 0.036(3) -0.0012(19) 0.024(2) 0.000(2)
C11 0.034(3) 0.053(3) 0.034(3) -0.009(2) -0.001(2) 0.010(2)
C12 0.065(4) 0.028(2) 0.065(4) 0.004(2) 0.029(3) -0.003(3)
N1 0.078(5) 0.022(3) 0.043(3) 0.000 0.034(3) 0.000
C14 0.056(5) 0.026(3) 0.037(4) 0.000 0.021(3) 0.000
C15 0.049(3) 0.053(3) 0.030(2) -0.009(2) 0.001(2) 0.008(3)
C16 0.048(4) 0.026(3) 0.051(4) 0.000 0.013(3) 0.000
C17 0.026(3) 0.020(3) 0.026(3) 0.000 -0.006(3) 0.000
C18 0.052(4) 0.026(3) 0.051(4) 0.000 0.018(4) 0.000
C19 0.044(3) 0.040(2) 0.034(3) -0.004(2) 0.008(2) 0.008(2)
C20 0.049(3) 0.034(2) 0.038(3) -0.007(2) 0.010(2) 0.005(2)
C21 0.068(4) 0.030(3) 0.073(4) -0.005(3) 0.036(3) 0.003(3)
C22 0.057(4) 0.032(3) 0.074(4) -0.002(3) 0.035(3) 0.002(2)
C23 0.040(3) 0.073(4) 0.044(3) -0.014(3) 0.001(2) 0.018(3)
C24 0.035(4) 0.022(3) 0.036(4) 0.000 0.004(3) 0.000
C25 0.043(3) 0.064(3) 0.026(3) -0.016(2) -0.005(2) 0.016(3)
C26 0.054(3) 0.032(2) 0.035(3) 0.000(2) 0.009(2) 0.010(2)
C27 0.055(4) 0.030(3) 0.078(4) 0.003(3) 0.034(3) -0.003(2)
C28 0.080(4) 0.044(3) 0.047(3) 0.005(3) 0.024(3) 0.026(3)
C29 0.077(4) 0.057(3) 0.036(3) 0.006(3) 0.015(3) 0.026(3)

loop_
_atom_type_symbol
_atom_type_description
_atom_type_scat_dispersion_real
_atom_type_scat_dispersion_imag
_atom_type_scat_source
C C 0.0033 0.0016 'International Tables Vol C Tables 4.2.6.8 and 6.1.1.4'
H H 0.0000 0.0000 'International Tables Vol C Tables 4.2.6.8 and 6.1.1.4'
N N 0.0061 0.0033 'International Tables Vol C Tables 4.2.6.8 and 6.1.1.4'
O O 0.0106 0.0060 'International Tables Vol C Tables 4.2.6.8 and 6.1.1.4'
Zn Zn 0.2839 1.4301 'International Tables Vol C Tables 4.2.6.8 and 6.1.1.4'

loop_
_geom_angle_atom_site_label_1
_geom_angle_atom_site_label_2
_geom_angle_atom_site_label_3
_geom_angle
_geom_angle_site_symmetry_1
_geom_angle_site_symmetry_3
O4 Zn1 O3 107.92(14) . .
O4 Zn1 O1 100.22(13) . 3_655
O3 Zn1 O1 115.74(14) . 3_655
O4 Zn1 O2 109.93(10) . 6_565
O3 Zn1 O2 106.94(14) . 6_565
O1 Zn1 O2 115.66(14) 3_655 6_565
Zn1 O4 Zn1 123.1(2) . 2
O1 C2 O3 125.1(4) . .
O1 C2 C4 117.7(4) . .
O3 C2 C4 117.2(4) . .
C2 O3 Zn1 127.4(3) . .
C11 C4 C25 118.6(4) . .
C11 C4 C2 120.4(4) . .
C25 C4 C2 121.0(4) . .
C17 O2 Zn1 132.4(3) . 6_645
C10 C8 C26 120.7(4) . .
C10 C8 H8A 119.7 . .
C26 C8 H8A 119.7 . .
C2 O1 Zn1 134.2(3) . 3_655
C8 C10 C28 119.1(4) . .
C8 C10 N1 120.1(4) . .
C28 C10 N1 120.9(4) . .
C4 C11 C15 119.8(4) . .
C4 C11 H11A 120.1 . .
C15 C11 H11A 120.1 . .
C21 C12 C24 120.4(5) . .
C21 C12 H12A 119.8 . .
C24 C12 H12A 119.8 . .
C14 N1 C10 120.8(2) . 3_754
C14 N1 C10 120.8(2) . .
C10 N1 C10 118.3(5) 3_754 .
C22 C14 C22 117.8(6) . 3_754
C22 C14 N1 121.1(3) . .
C22 C14 N1 121.1(3) 3_754 .
C11 C15 C19 122.1(5) . .
C11 C15 H15A 119.0 . .
C19 C15 H15A 119.0 . .
C21 C16 C21 116.9(6) . 3_754
C21 C16 C18 121.6(3) . .
C21 C16 C18 121.6(3) 3_754 .
O2 C17 O2 125.5(5) . 3_754
O2 C17 C24 117.2(3) . .
O2 C17 C24 117.2(3) 3_754 .
C27 C18 C27 115.6(6) 3_754 .
C27 C18 C16 122.2(3) 3_754 .
C27 C18 C16 122.2(3) . .
C15 C19 C23 117.4(4) . .
C15 C19 C20 120.5(4) . .
C23 C19 C20 122.1(5) . .
C29 C20 C26 117.4(4) . .
C29 C20 C19 121.9(4) . .
C26 C20 C19 120.6(4) . .
C12 C21 C16 121.9(5) . .
C12 C21 H21A 119.1 . .
C16 C21 H21A 119.1 . .
C14 C22 C27 120.3(5) . .
C14 C22 H22A 119.8 . .
C27 C22 H22A 119.8 . .
C25 C23 C19 120.7(5) . .
C25 C23 H23A 119.7 . .
C19 C23 H23A 119.7 . .
C12 C24 C12 118.5(6) 3_754 .
C12 C24 C17 120.8(3) 3_754 .
C12 C24 C17 120.8(3) . .
C23 C25 C4 121.3(4) . .
C23 C25 H25A 119.3 . .
C4 C25 H25A 119.3 . .
C8 C26 C20 121.6(5) . .
C8 C26 H26A 119.2 . .
C20 C26 H26A 119.2 . .
C18 C27 C22 122.9(5) . .
C18 C27 H27A 118.5 . .
C22 C27 H27A 118.5 . .
C10 C28 C29 120.4(5) . .
C10 C28 H28A 119.8 . .
C29 C28 H28A 119.8 . .
C20 C29 C28 120.8(5) . .
C20 C29 H29A 119.6 . .
C28 C29 H29A 119.6 . .
C30 N2 C31 125.6(15) . .
C30 N2 C32 101.7(14) . .
C31 N2 C32 132.2(14) . .
O5 C32 N2 98.8(15) . .
O5 C32 H32A 130.6 . .
N2 C32 H32A 130.6 . .
N2 C31 H31A 109.5 . .
N2 C31 H31B 109.5 . .
H31A C31 H31B 109.5 . .
N2 C31 H31C 109.5 . .
H31A C31 H31C 109.5 . .
H31B C31 H31C 109.5 . .
N2 C30 H30A 109.5 . .
N2 C30 H30B 109.5 . .
H30A C30 H30B 109.5 . .
N2 C30 H30C 109.5 . .
H30A C30 H30C 109.5 . .
H30B C30 H30C 109.5 . .

loop_
_geom_bond_atom_site_label_1
_geom_bond_atom_site_label_2
_geom_bond_distance
_geom_bond_site_symmetry_2
Zn1 O4 1.913(2) .
Zn1 O3 1.933(3) .
Zn1 O1 1.948(3) 3_655
Zn1 O2 1.962(3) 6_565
O4 Zn1 1.913(2) 2
C2 O1 1.253(5) .
C2 O3 1.262(5) .
C2 C4 1.477(6) .
C4 C11 1.380(7) .
C4 C25 1.384(6) .
O2 C17 1.250(4) .
O2 Zn1 1.962(3) 6_645
C8 C10 1.371(7) .
C8 C26 1.382(6) .
C8 H8A 0.9300 .
O1 Zn1 1.948(3) 3_655
C10 C28 1.384(7) .
C10 N1 1.425(5) .
C11 C15 1.385(7) .
C11 H11A 0.9300 .
C12 C21 1.383(7) .
C12 C24 1.388(6) .
C12 H12A 0.9300 .
N1 C14 1.422(8) .
N1 C10 1.425(5) 3_754
C14 C22 1.375(6) .
C14 C22 1.375(6) 3_754
C15 C19 1.387(7) .
C15 H15A 0.9300 .
C16 C21 1.391(6) .
C16 C21 1.391(6) 3_754
C16 C18 1.485(8) .
C17 O2 1.250(4) 3_754
C17 C24 1.502(7) .
C18 C27 1.371(6) 3_754
C18 C27 1.371(6) .
C19 C23 1.389(7) .
C19 C20 1.481(6) .
C20 C29 1.391(7) .
C20 C26 1.393(7) .
C21 H21A 0.9300 .
C22 C27 1.378(7) .
C22 H22A 0.9300 .
C23 C25 1.379(7) .
C23 H23A 0.9300 .
C24 C12 1.388(6) 3_754
C25 H25A 0.9300 .
C26 H26A 0.9300 .
C27 H27A 0.9300 .
C28 C29 1.399(7) .
C28 H28A 0.9300 .
C29 H29A 0.9300 .
N2 C30 1.488(19) .
N2 C31 1.52(2) .
N2 C32 1.640(15) .
O5 C32 1.25(2) .
C32 H32A 0.9300 .
C31 H31A 0.9600 .
C31 H31B 0.9600 .
C31 H31C 0.9600 .
C30 H30A 0.9600 .
C30 H30B 0.9600 .
C30 H30C 0.9600 .
